data_2207686
loop_
_publ_author_name
'Andreas Fischer'

_publ_section_title
;
 Redetermination of HI~3~O~8~, an adduct of formula
 HIO~3~&#x00B7;I~2~O~5~
;
_journal_coeditor_code WM6113
_journal_issue 12
_journal_name_full 'Acta Crystallographica Section E'
_journal_page_first i278
_journal_page_last i279
_journal_paper_doi 10.1107/S1600536805037037
_journal_volume 61
_journal_year 2005
_chemical_formula_iupac 'H I O3 , I2 O5'
_chemical_formula_moiety 'I2 O5 , H I O3'
_chemical_formula_sum 'H I3 O8'
_chemical_formula_weight 509.712
_chemical_name_systematic
;
Iodic acid--diiodine pentaoxide (1/1)
;
_space_group_IT_number 14
_symmetry_cell_setting monoclinic
_symmetry_space_group_name_Hall '-P 2yn'
_symmetry_space_group_name_H-M 'P 1 21/n 1'
_atom_sites_solution_primary direct
_atom_sites_solution_secondary difmap
_cell_angle_alpha 90.00
_cell_angle_beta 90.178(4)
_cell_angle_gamma 90.00
_cell_formula_units_Z 4
_cell_length_a 7.5529(4)
_cell_length_b 7.6961(4)
_cell_length_c 11.3787(5)
_cell_measurement_reflns_used 108
_cell_measurement_temperature 299
_cell_measurement_theta_max 22.96
_cell_measurement_theta_min 5.60
_cell_volume 661.42(6)
_computing_cell_refinement 'DIRAX/LSQ (Duisenberg <i>et al.</i>,  2003)'
_computing_data_collection 'COLLECT (Nonius, 1999)'
_computing_data_reduction 'EvalCCD (Duisenberg, 1992)'
_computing_molecular_graphics 'DIAMOND (Brandenburg, 2005)'
_computing_publication_material 'MAXUS (Mackay <i>et al.</i>,  1999)'
_computing_structure_refinement 'SHELXL97 (Sheldrick, 1997)'
_computing_structure_solution 'coordinates taken from previous determination'
_diffrn_measured_fraction_theta_full 0.993
_diffrn_measured_fraction_theta_max 0.993
_diffrn_measurement_device 'Nonius KappaCCD area-detector'
_diffrn_measurement_method '\f and \w'
_diffrn_radiation_source 'fine-focus sealed tube'
_diffrn_radiation_type MoK\a
_diffrn_reflns_av_R_equivalents 0.0415
_diffrn_reflns_av_sigmaI/netI 0.0202
_diffrn_reflns_limit_h_max 10
_diffrn_reflns_limit_h_min -10
_diffrn_reflns_limit_k_max 10
_diffrn_reflns_limit_k_min -10
_diffrn_reflns_limit_l_max 16
_diffrn_reflns_limit_l_min -15
_diffrn_reflns_number 12999
_diffrn_reflns_theta_full 29.99
_diffrn_reflns_theta_max 29.99
_diffrn_reflns_theta_min 5.20
_diffrn_standards_decay_% 0
_diffrn_standards_number 0
_exptl_absorpt_coefficient_mu 14.182
_exptl_absorpt_correction_T_max 0.355
_exptl_absorpt_correction_T_min 0.189
_exptl_absorpt_correction_type numerical
_exptl_absorpt_process_details '(HABITUS; Herrendorf & B\"arnighausen, 1997)'
_exptl_crystal_colour Colourless
_exptl_crystal_density_diffrn 5.120
_exptl_crystal_density_method 'not measured'
_exptl_crystal_description Fragment
_exptl_crystal_F_000 896
_exptl_crystal_size_max 0.23
_exptl_crystal_size_mid 0.17
_exptl_crystal_size_min 0.16
_refine_diff_density_max 0.780
_refine_diff_density_min -1.486
_refine_ls_extinction_coef 0.0185(4)
_refine_ls_extinction_expression Fc^*^=kFc[1+0.001xFc^2^\l^3^/sin(2\q)]^-1/4^
_refine_ls_extinction_method 'SHELXL97 (Sheldrick, 1997)'
_refine_ls_goodness_of_fit_ref 1.27
_refine_ls_hydrogen_treatment constr
_refine_ls_matrix_type full
_refine_ls_number_parameters 101
_refine_ls_number_reflns 1913
_refine_ls_number_restraints 0
_refine_ls_restrained_S_all 1.27
_refine_ls_R_factor_all 0.021
_refine_ls_R_factor_gt 0.020
_refine_ls_shift/su_max 0.001
_refine_ls_shift/su_mean 0.000
_refine_ls_structure_factor_coef Fsqd
_refine_ls_weighting_details 'w = 1/[\s^2^(Fo^2^)+(0.0157P)^2^+1.6864P] where P=(Fo^2^+2Fc^2^)/3'
_refine_ls_weighting_scheme calc
_refine_ls_wR_factor_gt 0.044
_refine_ls_wR_factor_ref 0.044
_reflns_number_gt 1847
_reflns_number_total 1913
_reflns_threshold_expression I>2\s(I)
_cod_data_source_file wm6113.cif
_cod_data_source_block I
_cod_depositor_comments
;
The following automatic conversions were performed:
'_symmetry_cell_setting' value 'Monoclinic' changed to 'monoclinic'
according to '/home/saulius/struct/CIF-dictionaries/cif_core.dic'
dictionary named 'cif_core.dic' version 2.4.1 from 2010-06-29.

Automatic conversion script
Id: cif_fix_enum 1527 2010-12-29 10:47:43Z saulius 

The following automatic conversions were performed:

'_symmetry_cell_setting' value 'Monoclinic' changed to 'monoclinic'
according to /home/saulius/struct/CIF-dictionaries/cif_core.dic
dictionary named 'cif_core.dic' version 2.4.1 from 2010-06-29.

Automatic conversion script
Id: cif_fix_values 1715 2011-07-08 13:25:40Z adriana 
;
_cod_original_sg_symbol_H-M 'P 21/n'
_cod_database_code 2207686

loop_
_symmetry_equiv_pos_as_xyz
'x, y, z'
'-x+1/2, y+1/2, -z+1/2'
'-x, -y, -z'
'x-1/2, -y-1/2, z-1/2'

loop_
_atom_site_label
_atom_site_fract_x
_atom_site_fract_y
_atom_site_fract_z
_atom_site_U_iso_or_equiv
_atom_site_adp_type
_atom_site_calc_flag
_atom_site_refinement_flags
_atom_site_occupancy
_atom_site_type_symbol
I1 0.24144(3) 0.22767(3) 0.095268(19) 0.00977(7) Uani d . 1 I
I2 0.33769(3) 0.73614(3) 0.103605(19) 0.00941(7) Uani d . 1 I
I3 0.75579(3) 0.04724(3) 0.191590(19) 0.01001(7) Uani d . 1 I
O1 0.4572(3) 0.3010(4) 0.0539(2) 0.0162(5) Uani d . 1 O
O2 0.1298(4) 0.4313(4) 0.0870(3) 0.0162(5) Uani d . 1 O
O3 0.1711(3) 0.8224(4) 0.0080(2) 0.0154(5) Uani d . 1 O
O4 0.4408(4) 0.9407(4) 0.1359(3) 0.0154(5) Uani d . 1 O
O5 0.1833(3) 0.7451(4) 0.2407(2) 0.0125(5) Uani d . 1 O
O6 0.7837(4) 0.4546(4) 0.1579(3) 0.0174(6) Uani d . 1 O
O7 0.8028(4) 0.8423(4) 0.1242(2) 0.0165(5) Uani d . 1 O
O8 0.9774(3) 0.1143(4) 0.2253(2) 0.0153(5) Uani d . 1 O
H6 0.8731 0.4653 0.1213 0.021 Uiso d R 1 H

loop_
_atom_site_aniso_label
_atom_site_aniso_U_11
_atom_site_aniso_U_22
_atom_site_aniso_U_33
_atom_site_aniso_U_12
_atom_site_aniso_U_13
_atom_site_aniso_U_23
I1 0.00976(11) 0.01153(12) 0.00803(11) -0.00084(7) 0.00119(8) 0.00027(7)
I2 0.01121(11) 0.00968(12) 0.00734(11) -0.00024(7) -0.00018(8) 0.00038(7)
I3 0.00851(11) 0.01091(12) 0.01060(11) -0.00110(7) -0.00052(7) -0.00053(7)
O1 0.0124(12) 0.0228(14) 0.0134(12) -0.0058(11) 0.0054(10) -0.0027(11)
O2 0.0171(12) 0.0124(13) 0.0191(13) 0.0036(10) -0.0014(10) 0.0019(10)
O3 0.0147(12) 0.0217(14) 0.0098(11) 0.0032(10) -0.0022(9) 0.0049(10)
O4 0.0138(12) 0.0119(13) 0.0203(13) -0.0036(9) -0.0017(10) -0.0019(10)
O5 0.0111(12) 0.0190(14) 0.0076(12) 0.0016(9) 0.0012(10) 0.0007(9)
O6 0.0170(13) 0.0220(15) 0.0133(12) 0.0013(10) 0.0032(10) -0.0049(10)
O7 0.0197(13) 0.0124(13) 0.0175(13) 0.0020(10) 0.0005(10) -0.0052(10)
O8 0.0108(11) 0.0207(14) 0.0145(12) -0.0042(10) -0.0028(9) 0.0010(10)

loop_
_atom_type_symbol
_atom_type_description
_atom_type_scat_dispersion_real
_atom_type_scat_dispersion_imag
_atom_type_scat_source
H H 0.0000 0.0000 'International Tables Vol C Tables 4.2.6.8 and 6.1.1.4'
I I -0.4742 1.8119 'International Tables Vol C Tables 4.2.6.8 and 6.1.1.4'
O O 0.0106 0.0060 'International Tables Vol C Tables 4.2.6.8 and 6.1.1.4'

loop_
_diffrn_radiation_wavelength
0.71073

loop_
_geom_angle_atom_site_label_1
_geom_angle_atom_site_label_2
_geom_angle_atom_site_label_3
_geom_angle_site_symmetry_1
_geom_angle_site_symmetry_3
_geom_angle
_geom_angle_publ_flag
O2 I1 O1 . . 98.06(14) n
O2 I1 O5 . 2_545 97.27(12) n
O1 I1 O5 . 2_545 88.11(12) n
O3 I2 O4 . . 95.92(13) n
O3 I2 O5 . . 92.96(11) n
O4 I2 O5 . . 93.76(12) n
O3 I2 O1 . 3_665 92.58(11) n
O4 I2 O1 . 3_665 88.64(11) n
O5 I2 O1 . 3_665 173.70(11) n
O7 I3 O8 1_545 . 99.15(13) n
O7 I3 O6 1_545 2_645 95.06(13) n
O8 I3 O6 . 2_645 93.75(12) n
I1 O1 I2 . 3_665 138.85(15) n
I2 O5 I1 . 2 126.02(14) n
I3 O6 H6 2_655 . 124.9 n

loop_
_geom_bond_atom_site_label_1
_geom_bond_atom_site_label_2
_geom_bond_site_symmetry_2
_geom_bond_distance
_geom_bond_publ_flag
I1 O2 . 1.782(3) y
I1 O1 . 1.789(3) y
I1 O5 2_545 1.953(3) y
I1 O7 3_665 2.575(2) y
I1 O8 1_455 2.636(2) y
I1 O4 1_545 2.712(3) y
I2 O3 . 1.788(3) y
I2 O4 . 1.794(3) y
I2 O5 . 1.952(2) y
I2 O1 3_665 2.390(2) y
I2 O8 2_655 2.569(3) y
I2 O2 . 2.829(3) y
I3 O7 1_545 1.790(3) y
I3 O8 . 1.792(3) y
I3 O6 2_645 1.880(3) y
I3 O3 3_665 2.545(3) y
I3 O4 1_545 2.593(3) y
O6 H6 . 0.7988 n

loop_
_geom_hbond_atom_site_label_D
_geom_hbond_atom_site_label_H
_geom_hbond_atom_site_label_A
_geom_hbond_site_symmetry_A
_geom_hbond_distance_DH
_geom_hbond_distance_HA
_geom_hbond_distance_DA
_geom_hbond_angle_DHA
_geom_hbond_publ_flag
O6 H6 O2 1_655 0.80 2.00 2.744(4) 156 y
